data_2102686
loop_
_publ_author_name
'Nielsen, Kim T.'
'Harris, Pernille'
'Bechgaard, Klaus'
'Krebs, Frederik C.'

_publ_section_title
;
 Structural study of four complexes of the <i>M</i>-N~2~S~2~ type
 derived from diethylphenylazothioformamide and the metals palladium,
 platinum, copper and nickel
;
_journal_coeditor_code BK5045
_journal_issue 1
_journal_name_full 'Acta Crystallographica Section B'
_journal_page_first 151
_journal_page_last 156
_journal_paper_doi 10.1107/S0108768106047306
_journal_volume 63
_journal_year 2007
_chemical_formula_sum 'C22 H30 N6 Pt S2'
_chemical_formula_weight 637.73
_chemical_name_common 'Platinum diethylphenylazothioformaide'
_chemical_name_systematic
;
 Trans-(di(N,N-diethyl-(2-phenyldiazenyl)thioformamide-\kS,\kN^2^))platinum
;
_space_group_IT_number 15
_symmetry_cell_setting monoclinic
_symmetry_space_group_name_Hall '-C 2yc'
_symmetry_space_group_name_H-M 'C 1 2/c 1'
_atom_sites_solution_hydrogens geom
_atom_sites_solution_primary direct
_atom_sites_solution_secondary difmap
_audit_creation_method SHELXL-97
_cell_angle_alpha 90.00
_cell_angle_beta 100.7550(10)
_cell_angle_gamma 90.00
_cell_formula_units_Z 4
_cell_length_a 15.9317(7)
_cell_length_b 12.5300(5)
_cell_length_c 12.3798(5)
_cell_measurement_reflns_used 9821
_cell_measurement_temperature 118
_cell_measurement_theta_max 27.962
_cell_measurement_theta_min 2.516
_cell_volume 2427.90(17)
_computing_cell_refinement 'Bruker SMART'
_computing_data_collection 'Bruker SMART'
_computing_data_reduction 'Bruker SHELXTL'
_computing_molecular_graphics 'Bruker SHELXTL'
_computing_publication_material
;
WinGX publication routines (Farrugia, 1999)
;
_computing_structure_refinement 'Bruker SHELXTL'
_computing_structure_solution 'Bruker SHELXTL'
_diffrn_ambient_temperature 118
_diffrn_detector_area_resol_mean 8.192
_diffrn_measured_fraction_theta_full 1.000
_diffrn_measured_fraction_theta_max 1.000
_diffrn_measurement_device_type 'CCD area detector'
_diffrn_measurement_method 'Omega scans'
_diffrn_radiation_monochromator graphite
_diffrn_radiation_source 'fine-focus sealed tube'
_diffrn_radiation_type MoK\a
_diffrn_radiation_wavelength 0.71073
_diffrn_reflns_av_R_equivalents 0.1204
_diffrn_reflns_av_sigmaI/netI 0.0590
_diffrn_reflns_limit_h_max 21
_diffrn_reflns_limit_h_min -21
_diffrn_reflns_limit_k_max 16
_diffrn_reflns_limit_k_min -16
_diffrn_reflns_limit_l_max 16
_diffrn_reflns_limit_l_min -16
_diffrn_reflns_number 14253
_diffrn_reflns_theta_full 27.98
_diffrn_reflns_theta_max 27.98
_diffrn_reflns_theta_min 2.08
_diffrn_standards_decay_% 0
_diffrn_standards_interval_count 0
_diffrn_standards_interval_time 0
_diffrn_standards_number 0
_exptl_absorpt_coefficient_mu 5.973
_exptl_absorpt_correction_T_max 0.408
_exptl_absorpt_correction_T_min 0.255
_exptl_absorpt_correction_type empirical
_exptl_absorpt_process_details 'SADABS,ver2.03 (Sheldrick,2001)'
_exptl_crystal_colour 'dark green'
_exptl_crystal_density_diffrn 1.745
_exptl_crystal_density_method 'not measured'
_exptl_crystal_description plate
_exptl_crystal_F_000 1256
_exptl_crystal_size_max 0.25
_exptl_crystal_size_mid 0.20
_exptl_crystal_size_min 0.15
_refine_diff_density_max 3.079
_refine_diff_density_min -4.143
_refine_ls_extinction_method none
_refine_ls_goodness_of_fit_ref 1.088
_refine_ls_hydrogen_treatment constr
_refine_ls_matrix_type full
_refine_ls_number_parameters 144
_refine_ls_number_reflns 2937
_refine_ls_number_restraints 0
_refine_ls_restrained_S_all 1.088
_refine_ls_R_factor_all 0.0380
_refine_ls_R_factor_gt 0.0365
_refine_ls_shift/su_max 0.000
_refine_ls_shift/su_mean 0.000
_refine_ls_structure_factor_coef Fsqd
_refine_ls_weighting_details 'calc w=1/[\s^2^(Fo^2^)+(0.0604P)^2^+0.0000P] where P=(Fo^2^+2Fc^2^)/3'
_refine_ls_weighting_scheme calc
_refine_ls_wR_factor_gt 0.0965
_refine_ls_wR_factor_ref 0.0977
_reflns_number_gt 2632
_reflns_number_total 2937
_reflns_threshold_expression >2sigma(I)
_cod_data_source_file bk5045.cif
_cod_data_source_block PtL20
_cod_depositor_comments
;
The following automatic conversions were performed:
'_symmetry_cell_setting' value 'Monoclinic' changed to 'monoclinic'
according to '/home/saulius/struct/CIF-dictionaries/cif_core.dic'
dictionary named 'cif_core.dic' version 2.4.1 from 2010-06-29.

Automatic conversion script
Id: cif_fix_enum 1527 2010-12-29 10:47:43Z saulius 

The following automatic conversions were performed:

'_symmetry_cell_setting' value 'Monoclinic' changed to 'monoclinic'
according to /home/saulius/struct/CIF-dictionaries/cif_core.dic
dictionary named 'cif_core.dic' version 2.4.1 from 2010-06-29.

Automatic conversion script
Id: cif_fix_values 1715 2011-07-08 13:25:40Z adriana 
;
_cod_original_sg_symbol_H-M C2/c
_cod_database_code 2102686

loop_
_symmetry_equiv_pos_as_xyz
'x, y, z'
'-x, y, -z+1/2'
'x+1/2, y+1/2, z'
'-x+1/2, y+1/2, -z+1/2'
'-x, -y, -z'
'x, -y, z-1/2'
'-x+1/2, -y+1/2, -z'
'x+1/2, -y+1/2, z-1/2'

loop_
_atom_site_type_symbol
_atom_site_label
_atom_site_fract_x
_atom_site_fract_y
_atom_site_fract_z
_atom_site_U_iso_or_equiv
_atom_site_adp_type
_atom_site_calc_flag
_atom_site_refinement_flags
_atom_site_occupancy
Pt Pt1 0.2500 0.2500 0.5000 0.01078(10) Uani d S 1
S S1 0.20567(4) 0.09968(5) 0.39979(5) 0.01557(15) Uani d . 1
N N1 0.35741(13) 0.2183(2) 0.45030(17) 0.0132(4) Uani d . 1
N N2 0.36679(13) 0.14186(17) 0.37671(16) 0.0161(4) Uani d . 1
N N3 0.30312(14) 0.00106(18) 0.27523(17) 0.0219(5) Uani d . 1
C C1 0.29868(15) 0.08026(19) 0.34732(19) 0.0164(5) Uani d . 1
C C2 0.23519(17) -0.0786(2) 0.2480(2) 0.0230(5) Uani d . 1
H H2A 0.2332 -0.1033 0.1732 0.028 Uiso calc R 1
H H2B 0.1807 -0.0456 0.2514 0.028 Uiso calc R 1
C C3 0.2486(2) -0.1735(2) 0.3253(3) 0.0314(6) Uani d . 1
H H3A 0.3031 -0.2055 0.3233 0.047 Uiso calc R 1
H H3B 0.2042 -0.2249 0.3027 0.047 Uiso calc R 1
H H3C 0.2472 -0.1501 0.3987 0.047 Uiso calc R 1
C C4 0.38099(17) -0.0158(2) 0.2293(2) 0.0270(6) Uani d . 1
H H4A 0.3861 -0.0911 0.2131 0.032 Uiso calc R 1
H H4B 0.4305 0.0043 0.2837 0.032 Uiso calc R 1
C C5 0.38013(19) 0.0485(3) 0.1252(2) 0.0381(7) Uani d . 1
H H5A 0.3276 0.0358 0.0747 0.057 Uiso calc R 1
H H5B 0.4274 0.0273 0.0919 0.057 Uiso calc R 1
H H5C 0.3849 0.1231 0.1430 0.057 Uiso calc R 1
C C6 0.43498(17) 0.2789(3) 0.4786(2) 0.0153(5) Uani d . 1
C C7 0.47029(16) 0.2975(2) 0.58875(19) 0.0178(5) Uani d . 1
H H7 0.4440 0.2705 0.6440 0.021 Uiso calc R 1
C C8 0.54517(16) 0.3568(2) 0.6154(2) 0.0204(5) Uani d . 1
H H8 0.5691 0.3688 0.6888 0.025 Uiso calc R 1
C C9 0.58436(16) 0.3981(2) 0.5334(2) 0.0225(5) Uani d . 1
H H9 0.6339 0.4386 0.5514 0.027 Uiso calc R 1
C C10 0.54854(17) 0.3783(2) 0.4236(2) 0.0222(5) Uani d . 1
H H10 0.5746 0.4058 0.3683 0.027 Uiso calc R 1
C C11 0.47520(16) 0.3185(2) 0.39599(19) 0.0193(5) Uani d . 1
H H11 0.4525 0.3045 0.3226 0.023 Uiso calc R 1

loop_
_atom_site_aniso_label
_atom_site_aniso_U_11
_atom_site_aniso_U_22
_atom_site_aniso_U_33
_atom_site_aniso_U_12
_atom_site_aniso_U_13
_atom_site_aniso_U_23
Pt1 0.01491(14) 0.00946(15) 0.00856(15) -0.00097(3) 0.00371(9) -0.00063(3)
S1 0.0192(3) 0.0136(3) 0.0150(3) -0.0025(2) 0.0058(2) -0.0044(2)
N1 0.0152(11) 0.0119(10) 0.0132(11) -0.0016(10) 0.0042(8) -0.0002(10)
N2 0.0202(10) 0.0158(10) 0.0132(9) 0.0009(8) 0.0051(8) -0.0035(8)
N3 0.0237(11) 0.0210(11) 0.0227(11) -0.0027(9) 0.0088(9) -0.0097(9)
C1 0.0216(11) 0.0151(12) 0.0139(11) 0.0022(9) 0.0067(9) -0.0005(9)
C2 0.0266(13) 0.0212(13) 0.0211(13) -0.0022(11) 0.0041(10) -0.0104(10)
C3 0.0376(16) 0.0213(14) 0.0353(16) -0.0019(12) 0.0064(13) -0.0048(12)
C4 0.0248(13) 0.0286(15) 0.0297(15) 0.0013(11) 0.0104(11) -0.0141(11)
C5 0.0330(16) 0.052(2) 0.0322(16) -0.0060(15) 0.0139(13) -0.0101(15)
C6 0.0150(13) 0.0126(11) 0.0180(13) -0.0004(12) 0.0025(10) -0.0022(12)
C7 0.0234(12) 0.0178(13) 0.0131(11) 0.0006(10) 0.0058(9) 0.0011(9)
C8 0.0229(12) 0.0206(13) 0.0165(12) -0.0008(10) 0.0003(9) -0.0015(10)
C9 0.0192(11) 0.0225(13) 0.0263(13) -0.0054(10) 0.0053(10) -0.0022(10)
C10 0.0257(12) 0.0228(13) 0.0210(13) -0.0045(10) 0.0120(10) 0.0003(10)
C11 0.0243(12) 0.0213(12) 0.0129(11) -0.0015(10) 0.0051(9) -0.0011(9)

loop_
_atom_type_symbol
_atom_type_description
_atom_type_scat_dispersion_real
_atom_type_scat_dispersion_imag
_atom_type_scat_source
C C 0.0033 0.0016 'International Tables Vol C Tables 4.2.6.8 and 6.1.1.4'
H H 0.0000 0.0000 'International Tables Vol C Tables 4.2.6.8 and 6.1.1.4'
N N 0.0061 0.0033 'International Tables Vol C Tables 4.2.6.8 and 6.1.1.4'
S S 0.1246 0.1234 'International Tables Vol C Tables 4.2.6.8 and 6.1.1.4'
Pt Pt -1.7033 8.3905 'International Tables Vol C Tables 4.2.6.8 and 6.1.1.4'

loop_
_geom_angle_atom_site_label_1
_geom_angle_atom_site_label_2
_geom_angle_atom_site_label_3
_geom_angle_site_symmetry_1
_geom_angle_site_symmetry_3
_geom_angle
_geom_angle_publ_flag
N1 Pt1 N1 7_556 . 180.0 yes
N1 Pt1 S1 7_556 . 97.89(7) ?
N1 Pt1 S1 . . 82.11(7) yes
N1 Pt1 S1 7_556 7_556 82.11(7) ?
N1 Pt1 S1 . 7_556 97.89(7) ?
S1 Pt1 S1 . 7_556 180.000(17) yes
C1 S1 Pt1 . . 96.82(8) ?
N2 N1 C6 . . 109.9(2) ?
N2 N1 Pt1 . . 124.60(17) ?
C6 N1 Pt1 . . 125.2(2) ?
C1 N2 N1 . . 114.23(19) ?
C1 N3 C2 . . 121.9(2) ?
C1 N3 C4 . . 121.0(2) ?
C2 N3 C4 . . 116.9(2) ?
N2 C1 N3 . . 118.0(2) ?
N2 C1 S1 . . 121.71(18) ?
N3 C1 S1 . . 120.26(19) ?
N3 C2 C3 . . 112.2(2) ?
N3 C2 H2A . . 109.2 ?
C3 C2 H2A . . 109.2 ?
N3 C2 H2B . . 109.2 ?
C3 C2 H2B . . 109.2 ?
H2A C2 H2B . . 107.9 ?
C2 C3 H3A . . 109.5 ?
C2 C3 H3B . . 109.5 ?
H3A C3 H3B . . 109.5 ?
C2 C3 H3C . . 109.5 ?
H3A C3 H3C . . 109.5 ?
H3B C3 H3C . . 109.5 ?
N3 C4 C5 . . 112.1(2) ?
N3 C4 H4A . . 109.2 ?
C5 C4 H4A . . 109.2 ?
N3 C4 H4B . . 109.2 ?
C5 C4 H4B . . 109.2 ?
H4A C4 H4B . . 107.9 ?
C4 C5 H5A . . 109.5 ?
C4 C5 H5B . . 109.5 ?
H5A C5 H5B . . 109.5 ?
C4 C5 H5C . . 109.5 ?
H5A C5 H5C . . 109.5 ?
H5B C5 H5C . . 109.5 ?
C7 C6 C11 . . 120.0(3) ?
C7 C6 N1 . . 119.9(2) ?
C11 C6 N1 . . 120.1(2) ?
C8 C7 C6 . . 119.5(2) ?
C8 C7 H7 . . 120.2 ?
C6 C7 H7 . . 120.2 ?
C9 C8 C7 . . 120.6(2) ?
C9 C8 H8 . . 119.7 ?
C7 C8 H8 . . 119.7 ?
C8 C9 C10 . . 119.2(2) ?
C8 C9 H9 . . 120.4 ?
C10 C9 H9 . . 120.4 ?
C11 C10 C9 . . 120.9(2) ?
C11 C10 H10 . . 119.6 ?
C9 C10 H10 . . 119.6 ?
C10 C11 C6 . . 119.8(2) ?
C10 C11 H11 . . 120.1 ?
C6 C11 H11 . . 120.1 ?

loop_
_geom_bond_atom_site_label_1
_geom_bond_atom_site_label_2
_geom_bond_site_symmetry_2
_geom_bond_distance
_geom_bond_publ_flag
Pt1 N1 7_556 1.964(2) yes
Pt1 N1 . 1.964(2) ?
Pt1 S1 . 2.2932(6) yes
Pt1 S1 7_556 2.2932(6) ?
S1 C1 . 1.743(2) yes
N1 N2 . 1.349(3) yes
N1 C6 . 1.437(4) ?
N2 C1 . 1.326(3) yes
N3 C1 . 1.345(3) ?
N3 C2 . 1.465(3) ?
N3 C4 . 1.474(3) ?
C2 C3 . 1.516(4) ?
C2 H2A . 0.9700 ?
C2 H2B . 0.9700 ?
C3 H3A . 0.9600 ?
C3 H3B . 0.9600 ?
C3 H3C . 0.9600 ?
C4 C5 . 1.518(4) ?
C4 H4A . 0.9700 ?
C4 H4B . 0.9700 ?
C5 H5A . 0.9600 ?
C5 H5B . 0.9600 ?
C5 H5C . 0.9600 ?
C6 C7 . 1.394(4) ?
C6 C11 . 1.395(4) ?
C7 C8 . 1.392(4) ?
C7 H7 . 0.9300 ?
C8 C9 . 1.387(3) ?
C8 H8 . 0.9300 ?
C9 C10 . 1.395(4) ?
C9 H9 . 0.9300 ?
C10 C11 . 1.376(4) ?
C10 H10 . 0.9300 ?
C11 H11 . 0.9300 ?

loop_
_geom_torsion_atom_site_label_1
_geom_torsion_atom_site_label_2
_geom_torsion_atom_site_label_3
_geom_torsion_atom_site_label_4
_geom_torsion_site_symmetry_1
_geom_torsion
N1 Pt1 S1 C1 7_556 175.13(10)
N1 Pt1 S1 C1 . -4.87(10)
S1 Pt1 N1 N2 . 7.3(2)
S1 Pt1 N1 N2 7_556 -172.7(2)
S1 Pt1 N1 C6 . -178.8(2)
S1 Pt1 N1 C6 7_556 1.2(2)
C6 N1 N2 C1 . 178.7(2)
Pt1 N1 N2 C1 . -6.6(3)
N1 N2 C1 N3 . -179.1(2)
N1 N2 C1 S1 . 0.7(3)
C2 N3 C1 N2 . 172.6(2)
C4 N3 C1 N2 . -0.8(4)
C2 N3 C1 S1 . -7.2(3)
C4 N3 C1 S1 . 179.4(2)
Pt1 S1 C1 N2 . 3.8(2)
Pt1 S1 C1 N3 . -176.34(19)
C1 N3 C2 C3 . -88.5(3)
C4 N3 C2 C3 . 85.2(3)
C1 N3 C4 C5 . -88.9(3)
C2 N3 C4 C5 . 97.4(3)
N2 N1 C6 C7 . -130.9(3)
Pt1 N1 C6 C7 . 54.5(4)
N2 N1 C6 C11 . 48.7(4)
Pt1 N1 C6 C11 . -125.9(2)
C11 C6 C7 C8 . 0.8(4)
N1 C6 C7 C8 . -179.6(3)
C6 C7 C8 C9 . 0.6(4)
C7 C8 C9 C10 . -0.9(4)
C8 C9 C10 C11 . 0.0(4)
C9 C10 C11 C6 . 1.3(4)
C7 C6 C11 C10 . -1.7(4)
N1 C6 C11 C10 . 178.7(3)
